data_7059870
loop_
_publ_author_name
'Singh, Gurjaspreet'
Suman,
'Satija, Pinky'
'Singh, Akshpreet'
Shilpy,
'Gonz\'alez-Silvera, D.'
'Espinosa Ruiz, Cristobal'
'Esteban, M. Angeles'
'Sahoo, Subash Chandra'

_publ_section_title
;
 Synthesis and X-ray characterization of antipyrine-tethered organosilanes
 and their magnetic nanoparticles: potent anti-oxidants and receptors for
 Sn(ii) ions
;
_journal_issue 35
_journal_name_full 'New Journal of Chemistry'
_journal_page_first 15157
_journal_page_last 15168
_journal_paper_doi 10.1039/D0NJ03300F
_journal_volume 44
_journal_year 2020
_chemical_compound_source synthesized
_chemical_formula_moiety 'C34 H39 N6 O5 Si'
_chemical_formula_sum 'C34 H39 N6 O5 Si'
_chemical_formula_weight 639.80
_space_group_crystal_system monoclinic
_space_group_IT_number 14
_space_group_name_Hall '-P 2ybc'
_space_group_name_H-M_alt 'P 1 21/c 1'
_atom_sites_solution_hydrogens geom
_atom_sites_solution_primary dual
_audit_creation_date 2020-02-18
_audit_creation_method
;
Olex2 1.2-ac3
(compiled 2017.02.24 svn.r3390 for Rigaku Oxford Diffraction, GUI svn.r5318)
;
_audit_update_record
;
2020-02-18 deposited with the CCDC.	2020-07-31 downloaded from the CCDC.
;
_cell_angle_alpha 90
_cell_angle_beta 118.622(9)
_cell_angle_gamma 90
_cell_formula_units_Z 4
_cell_length_a 17.3291(12)
_cell_length_b 12.5871(5)
_cell_length_c 18.0230(13)
_cell_measurement_reflns_used 7747
_cell_measurement_temperature 293(2)
_cell_measurement_theta_max 24.3960
_cell_measurement_theta_min 3.4140
_cell_volume 3450.8(5)
_computing_cell_refinement 'CrysAlisPro 1.171.39.46 (Rigaku OD, 2018)'
_computing_data_collection 'CrysAlisPro 1.171.39.46 (Rigaku OD, 2018)'
_computing_data_reduction 'CrysAlisPro 1.171.39.46 (Rigaku OD, 2018)'
_computing_molecular_graphics 'Olex2 (Dolomanov et al., 2009)'
_computing_publication_material 'Olex2 (Dolomanov et al., 2009)'
_computing_structure_refinement 'ShelXL (Sheldrick, 2015)'
_computing_structure_solution 'ShelXT (Sheldrick, 2015)'
_diffrn_ambient_temperature 293(2)
_diffrn_detector 'CCD plate'
_diffrn_detector_type HyPix3000
_diffrn_measured_fraction_theta_full 0.964
_diffrn_measured_fraction_theta_max 0.841
_diffrn_measurement_details
;
List of Runs (angles in degrees, time in seconds):

  # Type    Start    End  Width  t~exp~   \w     \q     \k     \f   Frames
#--------------------------------------------------------------------------
  1  \w    -30.00  54.00   0.50   30.00    --   -9.79  66.00  24.00  168
  2  \w    -47.00  12.00   0.50   30.00    --   -9.79 107.00 108.00  118
  3  \w      5.00  54.00   0.50   30.00    --   -9.79  58.00-125.00   98
  4  \w    -51.00 -25.00   0.50   30.00    --   -9.79 125.00  30.00   52
  5  \w    -73.00 -19.00   0.50   30.00    --   -9.79 -57.00  60.00  108
  6  \w      0.00  54.00   0.50   30.00    --   -9.79  38.00 -30.00  108
  7  \w     27.00  57.00   0.50   30.00    --   10.07-125.00   0.00   60
;
_diffrn_measurement_device 'four-circle diffractometer'
_diffrn_measurement_device_type 'SuperNova, Single source at offset/far, HyPix3000'
_diffrn_measurement_method '\w scans'
_diffrn_orient_matrix_type 'CrysAlisPro convention (1999,Acta A55,543-557)'
_diffrn_orient_matrix_UB_11 0.0069323000
_diffrn_orient_matrix_UB_12 -0.0375269000
_diffrn_orient_matrix_UB_13 -0.0255716000
_diffrn_orient_matrix_UB_21 0.0458312000
_diffrn_orient_matrix_UB_22 0.0102010000
_diffrn_orient_matrix_UB_23 0.0225458000
_diffrn_orient_matrix_UB_31 0.0050685000
_diffrn_orient_matrix_UB_32 -0.0407845000
_diffrn_orient_matrix_UB_33 0.0291538000
_diffrn_radiation_monochromator mirror
_diffrn_radiation_probe x-ray
_diffrn_radiation_type MoK\a
_diffrn_radiation_wavelength 0.71073
_diffrn_reflns_av_R_equivalents 0.0414
_diffrn_reflns_av_unetI/netI 0.0603
_diffrn_reflns_Laue_measured_fraction_full 0.964
_diffrn_reflns_Laue_measured_fraction_max 0.841
_diffrn_reflns_limit_h_max 21
_diffrn_reflns_limit_h_min -21
_diffrn_reflns_limit_k_max 10
_diffrn_reflns_limit_k_min -16
_diffrn_reflns_limit_l_max 22
_diffrn_reflns_limit_l_min -19
_diffrn_reflns_number 22492
_diffrn_reflns_point_group_measured_fraction_full 0.964
_diffrn_reflns_point_group_measured_fraction_max 0.841
_diffrn_reflns_theta_full 25.242
_diffrn_reflns_theta_max 26.034
_diffrn_reflns_theta_min 3.129
_diffrn_source 'micro-focus sealed X-ray tube'
_diffrn_source_type 'SuperNova (Mo) X-ray Source'
_exptl_absorpt_coefficient_mu 0.117
_exptl_absorpt_correction_T_max 1.00000
_exptl_absorpt_correction_T_min 0.47296
_exptl_absorpt_correction_type multi-scan
_exptl_absorpt_process_details
;
CrysAlisPro 1.171.39.46 (Rigaku Oxford Diffraction, 2018)
Empirical absorption correction using spherical harmonics,
 implemented in SCALE3 ABSPACK scaling algorithm.
;
_exptl_crystal_colour yellow
_exptl_crystal_density_diffrn 1.231
_exptl_crystal_description neddle
_exptl_crystal_F_000 1356
_exptl_crystal_size_max 0.11
_exptl_crystal_size_mid 0.08
_exptl_crystal_size_min 0.05
_refine_diff_density_max 0.387
_refine_diff_density_min -0.254
_refine_diff_density_rms 0.039
_refine_ls_extinction_method none
_refine_ls_goodness_of_fit_ref 1.041
_refine_ls_hydrogen_treatment constr
_refine_ls_matrix_type full
_refine_ls_number_parameters 430
_refine_ls_number_reflns 6567
_refine_ls_number_restraints 6
_refine_ls_restrained_S_all 1.041
_refine_ls_R_factor_all 0.1505
_refine_ls_R_factor_gt 0.0679
_refine_ls_shift/su_max 0.000
_refine_ls_shift/su_mean 0.000
_refine_ls_structure_factor_coef Fsqd
_refine_ls_weighting_details 'w=1/[\s^2^(Fo^2^)+(0.1167P)^2^+0.2000P] where P=(Fo^2^+2Fc^2^)/3'
_refine_ls_weighting_scheme calc
_refine_ls_wR_factor_gt 0.1908
_refine_ls_wR_factor_ref 0.2364
_reflns_Friedel_coverage 0.000
_reflns_number_gt 3009
_reflns_number_total 6567
_reflns_threshold_expression 'I > 2\s(I)'
_cod_data_source_file d0nj03300f2.cif
_cod_data_source_block 3e
_cod_depositor_comments 'Adding full bibliography for 7059870.cif.'
_cod_original_sg_symbol_H-M 'P 21/c'
_cod_database_code 7059870
_shelx_shelxl_version_number 2018/3
_chemical_oxdiff_formula 'C H N O Si'
_shelx_space_group_comment
;
The symmetry employed for this shelxl refinement is uniquely defined
by the following loop, which should always be used as a source of
symmetry information in preference to the above space-group names.
They are only intended as comments.
;
_diffrn_oxdiff_ac3_digest_frames
;
014c9e79db3a92d2e83b2943bfb27b945f007122609
;
_reflns_odcompleteness_completeness 89.51
_reflns_odcompleteness_iscentric 1
_reflns_odcompleteness_theta 26.32
_olex2_refinement_description
;
1. Fixed Uiso
 At 1.2 times of:
  All C(H) groups, All C(H,H) groups
 At 1.5 times of:
  All C(H,H,H) groups
2. Rigid body (RIGU) restrains
 C5, C6B, C6B
 with sigma for 1-2 distances of 0.0001 and sigma for 1-3 distances of 0.0001
 C5, C6A, C6A
 with sigma for 1-2 distances of 0.0001 and sigma for 1-3 distances of 0.0001
3. Others
 Fixed Sof: H5A(0.5) H5B(0.5) C6B(0.5) H6BA(0.5) H6BB(0.5) H6BC(0.5) C6A(0.5)
 H6AA(0.5) H6AB(0.5) H6AC(0.5)
4.a Secondary CH2 refined with riding coordinates:
 C12(H12A,H12B), C9(H9A,H9B), C8(H8A,H8B), C7(H7A,H7B), C5(H5A,H5B)
4.b Aromatic/amide H refined with riding coordinates:
 C10(H10), C23(H23), C14(H14), C20(H20), C15(H15), C34(H34), C19(H19),
 C17(H17), C30(H30), C18(H18), C32(H32), C31(H31), C33(H33), C1(H1), C3(H3)
4.c Idealised Me refined as rotating group:
 C27(H27A,H27B,H27C), C28(H28A,H28B,H28C), C4(H4A,H4B,H4C), C2(H2A,H2B,H2C),
 C6B(H6BA,H6BB,H6BC), C6A(H6AA,H6AB,H6AC)
;
_olex2_submission_special_instructions 'No special instructions were received'
_oxdiff_exptl_absorpt_empirical_details
;
Empirical correction (ABSPACK) includes:
- Absorption correction using spherical harmonics
- Frame scaling
;
_oxdiff_exptl_absorpt_empirical_full_max 1.901
_oxdiff_exptl_absorpt_empirical_full_min 0.477

loop_
_space_group_symop_operation_xyz
'x, y, z'
'-x, y+1/2, -z+1/2'
'-x, -y, -z'
'x, -y-1/2, z-1/2'

loop_
_atom_site_label
_atom_site_type_symbol
_atom_site_fract_x
_atom_site_fract_y
_atom_site_fract_z
_atom_site_U_iso_or_equiv
_atom_site_adp_type
_atom_site_occupancy
_atom_site_site_symmetry_order
_atom_site_calc_flag
_atom_site_refinement_flags_posn
_atom_site_refinement_flags_adp
_atom_site_refinement_flags_occupancy
_atom_site_disorder_assembly
_atom_site_disorder_group
Si1 Si 0.97121(8) 0.81363(10) 0.52404(8) 0.1035(5) Uani 1 1 d . . . . .
O5 O 0.64558(14) 0.63031(17) 0.33608(15) 0.0792(7) Uani 1 1 d . . . . .
O4 O 0.50037(15) 0.76173(16) 0.42549(14) 0.0751(7) Uani 1 1 d . . . . .
N4 N 0.50015(17) 0.4806(2) 0.33754(16) 0.0654(7) Uani 1 1 d . . . . .
N1 N 0.67426(17) 0.9468(2) 0.39435(17) 0.0695(7) Uani 1 1 d . . . . .
N5 N 0.68634(18) 0.4738(2) 0.29670(17) 0.0758(8) Uani 1 1 d . . . . .
N6 N 0.6491(2) 0.3720(2) 0.27195(17) 0.0796(8) Uani 1 1 d . . . . .
N2 N 0.6567(2) 1.0378(2) 0.42094(19) 0.0844(9) Uani 1 1 d . . . . .
N3 N 0.6017(2) 1.0161(2) 0.44967(19) 0.0807(8) Uani 1 1 d . . . . .
C13 C 0.4445(2) 0.6953(3) 0.43650(18) 0.0625(8) Uani 1 1 d . . . . .
C22 C 0.44004(19) 0.5916(2) 0.40795(17) 0.0592(8) Uani 1 1 d . . . . .
C21 C 0.37941(19) 0.5201(2) 0.41495(18) 0.0637(8) Uani 1 1 d . . . . .
C10 C 0.6304(2) 0.8668(3) 0.4054(2) 0.0702(9) Uani 1 1 d . . . . .
H10 H 0.631279 0.795731 0.391802 0.084 Uiso 1 1 calc R . . . .
C11 C 0.5842(2) 0.9110(2) 0.4407(2) 0.0650(8) Uani 1 1 d . . . . .
C24 C 0.5689(2) 0.4624(2) 0.31902(18) 0.0656(9) Uani 1 1 d . . . . .
C23 C 0.50349(19) 0.5631(2) 0.37990(19) 0.0602(8) Uani 1 1 d . . . . .
H23 H 0.550487 0.609198 0.394174 0.072 Uiso 1 1 calc R . . . .
C14 C 0.3934(2) 0.7305(3) 0.4726(2) 0.0727(9) Uani 1 1 d . . . . .
H14 H 0.398363 0.800100 0.491791 0.087 Uiso 1 1 calc R . . . .
C16 C 0.3281(2) 0.5570(3) 0.4513(2) 0.0706(9) Uani 1 1 d . . . . .
C25 C 0.6335(2) 0.5348(3) 0.32085(19) 0.0660(9) Uani 1 1 d . . . . .
C12 C 0.5226(2) 0.8617(2) 0.4657(2) 0.0733(9) Uani 1 1 d . . . . .
H12A H 0.550348 0.853346 0.526624 0.088 Uiso 1 1 calc R . . . .
H12B H 0.470455 0.905298 0.447551 0.088 Uiso 1 1 calc R . . . .
C20 C 0.3701(2) 0.4121(3) 0.3886(2) 0.0751(9) Uani 1 1 d . . . . .
H20 H 0.402532 0.386084 0.363765 0.090 Uiso 1 1 calc R . . . .
C26 C 0.5821(2) 0.3661(2) 0.29229(19) 0.0721(9) Uani 1 1 d . . . . .
C29 C 0.7366(2) 0.5176(3) 0.2610(2) 0.0757(10) Uani 1 1 d . . . . .
C15 C 0.3366(2) 0.6626(3) 0.4794(2) 0.0764(10) Uani 1 1 d . . . . .
H15 H 0.302555 0.686321 0.503280 0.092 Uiso 1 1 calc R . . . .
C34 C 0.7982(3) 0.5948(3) 0.3057(2) 0.0880(11) Uani 1 1 d . . . . .
H34 H 0.808122 0.614925 0.359215 0.106 Uiso 1 1 calc R . . . .
C27 C 0.5368(2) 0.2647(2) 0.2876(2) 0.0901(11) Uani 1 1 d . . . . .
H27A H 0.521419 0.230343 0.234745 0.135 Uiso 1 1 calc GR . . . .
H27B H 0.484487 0.278571 0.291624 0.135 Uiso 1 1 calc GR . . . .
H27C H 0.575166 0.219386 0.333321 0.135 Uiso 1 1 calc GR . . . .
O2 O 1.0534(2) 0.8655(3) 0.6038(2) 0.1519(13) Uani 1 1 d . . . . .
C9 C 0.7272(2) 0.9457(3) 0.3522(3) 0.0895(11) Uani 1 1 d . . . . .
H9A H 0.750018 1.016642 0.354140 0.107 Uiso 1 1 calc R . . . .
H9B H 0.690064 0.927365 0.293245 0.107 Uiso 1 1 calc R . . . .
C19 C 0.3132(3) 0.3462(3) 0.3997(3) 0.0954(12) Uani 1 1 d . . . . .
H19 H 0.308245 0.275459 0.383107 0.114 Uiso 1 1 calc R . . . .
C17 C 0.2699(2) 0.4861(4) 0.4608(2) 0.0907(11) Uani 1 1 d . . . . .
H17 H 0.236104 0.510207 0.484794 0.109 Uiso 1 1 calc R . . . .
C8 C 0.8021(2) 0.8697(3) 0.3900(2) 0.0901(11) Uani 1 1 d . . . . .
H8A H 0.828327 0.864849 0.353152 0.108 Uiso 1 1 calc R . . . .
H8B H 0.779426 0.799979 0.392149 0.108 Uiso 1 1 calc R . . . .
C30 C 0.7250(3) 0.4863(4) 0.1825(3) 0.0986(12) Uani 1 1 d . . . . .
H30 H 0.684054 0.434167 0.151649 0.118 Uiso 1 1 calc R . . . .
O1 O 1.0052(2) 0.7977(3) 0.4565(2) 0.1583(14) Uani 1 1 d . . . . .
C18 C 0.2630(3) 0.3841(4) 0.4355(3) 0.1044(14) Uani 1 1 d . . . . .
H18 H 0.224286 0.338715 0.441945 0.125 Uiso 1 1 calc R . . . .
O3 O 0.9410(2) 0.7029(3) 0.5455(3) 0.1708(15) Uani 1 1 d . . . . .
C32 C 0.8347(3) 0.6111(4) 0.1944(4) 0.1116(14) Uani 1 1 d . . . . .
H32 H 0.867675 0.642539 0.172104 0.134 Uiso 1 1 calc R . . . .
C7 C 0.8723(3) 0.8983(3) 0.4767(3) 0.1007(12) Uani 1 1 d . . . . .
H7A H 0.846463 0.897620 0.514087 0.121 Uiso 1 1 calc R . . . .
H7B H 0.890686 0.970645 0.475141 0.121 Uiso 1 1 calc R . . . .
C31 C 0.7753(3) 0.5337(5) 0.1508(3) 0.1118(15) Uani 1 1 d . . . . .
H31 H 0.768250 0.512104 0.098611 0.134 Uiso 1 1 calc R . . . .
C33 C 0.8449(3) 0.6416(3) 0.2706(3) 0.1058(13) Uani 1 1 d . . . . .
H33 H 0.884489 0.695606 0.299919 0.127 Uiso 1 1 calc R . . . .
C28 C 0.7114(3) 0.2850(3) 0.2921(3) 0.1142(14) Uani 1 1 d . . . . .
H28A H 0.751116 0.300732 0.270414 0.171 Uiso 1 1 calc GR . . . .
H28B H 0.680110 0.220632 0.266778 0.171 Uiso 1 1 calc GR . . . .
H28C H 0.744131 0.276250 0.352277 0.171 Uiso 1 1 calc GR . . . .
C1 C 1.0865(4) 0.7778(7) 0.4643(5) 0.185(3) Uani 1 1 d . . . . .
H1 H 1.132980 0.755809 0.515468 0.222 Uiso 1 1 calc R . . . .
C4 C 1.1329(4) 0.9165(6) 0.7441(4) 0.187(3) Uani 1 1 d . . . . .
H4A H 1.175867 0.943686 0.729838 0.281 Uiso 1 1 calc GR . . . .
H4B H 1.151070 0.847834 0.769861 0.281 Uiso 1 1 calc GR . . . .
H4C H 1.127479 0.964092 0.783015 0.281 Uiso 1 1 calc GR . . . .
C3 C 1.0541(5) 0.9079(8) 0.6730(5) 0.210(3) Uani 1 1 d . . . . .
H3 H 1.002431 0.930459 0.671865 0.252 Uiso 1 1 calc R . . . .
C2 C 1.0968(5) 0.7908(7) 0.3965(6) 0.229(4) Uani 1 1 d . . . . .
H2A H 1.044352 0.821253 0.351709 0.344 Uiso 1 1 calc GR . . . .
H2B H 1.107785 0.723143 0.378763 0.344 Uiso 1 1 calc GR . . . .
H2C H 1.145618 0.837295 0.409988 0.344 Uiso 1 1 calc GR . . . .
C5 C 0.9934(7) 0.6138(7) 0.5852(7) 0.249(3) Uani 1 1 d . U . . .
H5A H 0.970926 0.551725 0.549236 0.299 Uiso 0.5 1 calc R . P A 1
H5B H 1.053450 0.626070 0.597044 0.299 Uiso 0.5 1 calc R . P A 1
C6B C 0.9898(13) 0.5987(17) 0.6607(13) 0.245(7) Uani 0.5 1 d . U P B 1
H6BA H 1.031576 0.644756 0.703578 0.367 Uiso 0.5 1 calc GR . P B 1
H6BB H 1.003746 0.526129 0.678498 0.367 Uiso 0.5 1 calc GR . P B 1
H6BC H 0.931793 0.614858 0.651515 0.367 Uiso 0.5 1 calc GR . P B 1
C6A C 0.9803(17) 0.5447(18) 0.606(2) 0.367(7) Uani 0.5 1 d . U P B 2
H6AA H 1.007711 0.546137 0.666982 0.551 Uiso 0.5 1 calc GR . P B 2
H6AB H 1.002940 0.486034 0.588707 0.551 Uiso 0.5 1 calc GR . P B 2
H6AC H 0.917890 0.536913 0.583453 0.551 Uiso 0.5 1 calc GR . P B 2

loop_
_atom_site_aniso_label
_atom_site_aniso_U_11
_atom_site_aniso_U_22
_atom_site_aniso_U_33
_atom_site_aniso_U_23
_atom_site_aniso_U_13
_atom_site_aniso_U_12
Si1 0.0983(8) 0.1069(10) 0.0946(9) -0.0052(7) 0.0377(7) -0.0035(7)
O5 0.0968(16) 0.0544(14) 0.0988(17) -0.0143(12) 0.0568(14) 0.0000(11)
O4 0.1059(17) 0.0527(13) 0.0868(16) -0.0103(11) 0.0624(14) -0.0081(12)
N4 0.0802(18) 0.0531(15) 0.0617(16) -0.0064(13) 0.0331(14) -0.0008(13)
N1 0.0809(17) 0.0585(18) 0.0754(18) -0.0061(14) 0.0425(15) 0.0026(15)
N5 0.0836(18) 0.0608(17) 0.0756(18) -0.0202(15) 0.0322(16) 0.0054(15)
N6 0.089(2) 0.0566(17) 0.083(2) -0.0158(14) 0.0328(17) 0.0122(15)
N2 0.108(2) 0.0533(18) 0.102(2) -0.0040(16) 0.058(2) 0.0014(16)
N3 0.099(2) 0.0533(17) 0.100(2) -0.0051(15) 0.0559(19) 0.0041(15)
C13 0.070(2) 0.062(2) 0.0553(18) 0.0022(16) 0.0299(17) 0.0060(17)
C22 0.0639(19) 0.0554(19) 0.0481(17) 0.0028(14) 0.0187(15) 0.0041(15)
C21 0.0603(18) 0.064(2) 0.0499(18) 0.0081(15) 0.0127(15) -0.0031(16)
C10 0.074(2) 0.0517(19) 0.081(2) -0.0067(17) 0.0347(19) 0.0012(17)
C11 0.0665(19) 0.0526(19) 0.075(2) -0.0086(16) 0.0329(17) 0.0032(16)
C24 0.081(2) 0.0480(19) 0.0564(19) -0.0066(14) 0.0233(17) 0.0048(17)
C23 0.0658(19) 0.0480(18) 0.0578(18) 0.0022(15) 0.0222(15) 0.0016(14)
C14 0.081(2) 0.070(2) 0.065(2) 0.0015(17) 0.0338(19) 0.0069(19)
C16 0.0592(19) 0.085(3) 0.0554(19) 0.0081(18) 0.0177(16) -0.0040(18)
C25 0.075(2) 0.055(2) 0.062(2) -0.0083(16) 0.0279(17) 0.0118(18)
C12 0.079(2) 0.060(2) 0.082(2) -0.0154(18) 0.0395(19) 0.0005(16)
C20 0.075(2) 0.067(2) 0.068(2) 0.0060(17) 0.0214(17) -0.0086(18)
C26 0.090(2) 0.055(2) 0.057(2) -0.0087(16) 0.0227(18) 0.0039(18)
C29 0.070(2) 0.081(2) 0.073(2) -0.012(2) 0.031(2) 0.0196(19)
C15 0.071(2) 0.089(3) 0.066(2) 0.004(2) 0.0300(18) 0.0085(19)
C34 0.089(3) 0.091(3) 0.085(3) -0.020(2) 0.043(2) 0.007(2)
C27 0.126(3) 0.054(2) 0.077(2) -0.0117(17) 0.037(2) -0.003(2)
O2 0.141(3) 0.195(4) 0.103(2) -0.018(2) 0.045(2) -0.003(2)
C9 0.100(3) 0.090(3) 0.093(3) 0.001(2) 0.059(2) 0.000(2)
C19 0.087(3) 0.078(3) 0.098(3) 0.005(2) 0.026(2) -0.019(2)
C17 0.072(2) 0.105(3) 0.083(3) 0.007(2) 0.027(2) -0.007(2)
C8 0.089(2) 0.091(3) 0.098(3) -0.009(2) 0.051(2) 0.001(2)
C30 0.082(3) 0.128(3) 0.074(3) -0.022(2) 0.027(2) 0.016(2)
O1 0.108(2) 0.235(4) 0.135(3) -0.023(3) 0.060(2) 0.033(2)
C18 0.079(3) 0.116(4) 0.104(3) 0.019(3) 0.032(2) -0.022(2)
O3 0.137(3) 0.135(3) 0.203(4) 0.066(3) 0.052(3) 0.003(2)
C32 0.090(3) 0.136(4) 0.119(4) 0.001(3) 0.058(3) 0.020(3)
C7 0.118(3) 0.100(3) 0.090(3) -0.005(2) 0.055(3) 0.005(2)
C31 0.094(3) 0.164(5) 0.080(3) -0.008(3) 0.044(3) 0.031(3)
C33 0.098(3) 0.109(3) 0.119(4) -0.024(3) 0.058(3) -0.005(2)
C28 0.122(3) 0.078(3) 0.121(3) -0.020(2) 0.041(3) 0.031(2)
C1 0.132(5) 0.280(8) 0.150(6) -0.024(6) 0.073(4) 0.041(5)
C4 0.165(5) 0.262(8) 0.122(5) -0.009(5) 0.059(5) -0.023(5)
C3 0.145(5) 0.378(11) 0.115(5) -0.032(6) 0.069(5) 0.024(6)
C2 0.184(7) 0.274(9) 0.278(11) -0.010(8) 0.149(8) 0.032(6)
C5 0.312(8) 0.142(5) 0.319(6) 0.094(5) 0.172(5) 0.052(6)
C6B 0.202(10) 0.237(19) 0.299(6) 0.131(8) 0.123(6) 0.106(12)
C6A 0.277(12) 0.208(7) 0.692(16) 0.275(8) 0.293(12) 0.151(6)

loop_
_atom_type_symbol
_atom_type_description
_atom_type_scat_dispersion_real
_atom_type_scat_dispersion_imag
_atom_type_scat_source
C C 0.0033 0.0016 'International Tables Vol C Tables 4.2.6.8 and 6.1.1.4'
H H 0.0000 0.0000 'International Tables Vol C Tables 4.2.6.8 and 6.1.1.4'
N N 0.0061 0.0033 'International Tables Vol C Tables 4.2.6.8 and 6.1.1.4'
O O 0.0106 0.0060 'International Tables Vol C Tables 4.2.6.8 and 6.1.1.4'
Si Si 0.0817 0.0704 'International Tables Vol C Tables 4.2.6.8 and 6.1.1.4'

loop_
_geom_angle_atom_site_label_1
_geom_angle_atom_site_label_2
_geom_angle_atom_site_label_3
_geom_angle
_geom_angle_site_symmetry_1
_geom_angle_site_symmetry_3
_geom_angle_publ_flag
O2 Si1 O3 113.0(2) . . ?
O2 Si1 C7 114.2(2) . . ?
O1 Si1 O2 103.95(19) . . ?
O1 Si1 O3 110.9(2) . . ?
O1 Si1 C7 108.7(2) . . ?
O3 Si1 C7 106.0(2) . . ?
C13 O4 C12 120.6(2) . . ?
C23 N4 C24 118.4(3) . . ?
N2 N1 C9 120.6(3) . . ?
C10 N1 N2 110.6(3) . . ?
C10 N1 C9 128.5(3) . . ?
N6 N5 C25 109.0(3) . . ?
N6 N5 C29 119.8(3) . . ?
C25 N5 C29 123.9(3) . . ?
N5 N6 C28 115.7(3) . . ?
C26 N6 N5 106.4(3) . . ?
C26 N6 C28 120.8(3) . . ?
N3 N2 N1 107.2(3) . . ?
N2 N3 C11 108.7(3) . . ?
O4 C13 C22 116.0(3) . . ?
O4 C13 C14 121.7(3) . . ?
C22 C13 C14 122.2(3) . . ?
C13 C22 C21 118.0(3) . . ?
C13 C22 C23 116.2(3) . . ?
C21 C22 C23 125.6(3) . . ?
C16 C21 C22 119.0(3) . . ?
C16 C21 C20 118.2(3) . . ?
C20 C21 C22 122.8(3) . . ?
N1 C10 H10 127.2 . . ?
N1 C10 C11 105.5(3) . . ?
C11 C10 H10 127.2 . . ?
N3 C11 C10 108.0(3) . . ?
N3 C11 C12 121.8(3) . . ?
C10 C11 C12 130.2(3) . . ?
N4 C24 C25 129.4(3) . . ?
C26 C24 N4 122.3(3) . . ?
C26 C24 C25 108.2(3) . . ?
N4 C23 C22 125.7(3) . . ?
N4 C23 H23 117.2 . . ?
C22 C23 H23 117.2 . . ?
C13 C14 H14 120.2 . . ?
C15 C14 C13 119.5(3) . . ?
C15 C14 H14 120.2 . . ?
C21 C16 C17 119.4(3) . . ?
C15 C16 C21 119.9(3) . . ?
C15 C16 C17 120.7(4) . . ?
O5 C25 N5 122.3(3) . . ?
O5 C25 C24 132.5(3) . . ?
N5 C25 C24 105.2(3) . . ?
O4 C12 C11 106.0(2) . . ?
O4 C12 H12A 110.5 . . ?
O4 C12 H12B 110.5 . . ?
C11 C12 H12A 110.5 . . ?
C11 C12 H12B 110.5 . . ?
H12A C12 H12B 108.7 . . ?
C21 C20 H20 119.9 . . ?
C19 C20 C21 120.2(4) . . ?
C19 C20 H20 119.9 . . ?
N6 C26 C27 121.6(3) . . ?
C24 C26 N6 110.6(3) . . ?
C24 C26 C27 127.8(4) . . ?
C34 C29 N5 118.7(3) . . ?
C34 C29 C30 119.2(4) . . ?
C30 C29 N5 122.1(4) . . ?
C14 C15 C16 121.4(3) . . ?
C14 C15 H15 119.3 . . ?
C16 C15 H15 119.3 . . ?
C29 C34 H34 120.2 . . ?
C33 C34 C29 119.6(4) . . ?
C33 C34 H34 120.2 . . ?
C26 C27 H27A 109.5 . . ?
C26 C27 H27B 109.5 . . ?
C26 C27 H27C 109.5 . . ?
H27A C27 H27B 109.5 . . ?
H27A C27 H27C 109.5 . . ?
H27B C27 H27C 109.5 . . ?
C3 O2 Si1 126.9(4) . . ?
N1 C9 H9A 108.9 . . ?
N1 C9 H9B 108.9 . . ?
N1 C9 C8 113.5(3) . . ?
H9A C9 H9B 107.7 . . ?
C8 C9 H9A 108.9 . . ?
C8 C9 H9B 108.9 . . ?
C20 C19 H19 119.6 . . ?
C20 C19 C18 120.8(4) . . ?
C18 C19 H19 119.6 . . ?
C16 C17 H17 119.6 . . ?
C18 C17 C16 120.8(4) . . ?
C18 C17 H17 119.6 . . ?
C9 C8 H8A 108.6 . . ?
C9 C8 H8B 108.6 . . ?
C9 C8 C7 114.7(3) . . ?
H8A C8 H8B 107.6 . . ?
C7 C8 H8A 108.6 . . ?
C7 C8 H8B 108.6 . . ?
C29 C30 H30 120.5 . . ?
C31 C30 C29 119.1(4) . . ?
C31 C30 H30 120.5 . . ?
C1 O1 Si1 132.9(4) . . ?
C19 C18 H18 119.7 . . ?
C17 C18 C19 120.6(4) . . ?
C17 C18 H18 119.7 . . ?
C5 O3 Si1 127.8(5) . . ?
C31 C32 H32 120.5 . . ?
C33 C32 H32 120.5 . . ?
C33 C32 C31 118.9(5) . . ?
Si1 C7 H7A 108.0 . . ?
Si1 C7 H7B 108.0 . . ?
C8 C7 Si1 117.1(3) . . ?
C8 C7 H7A 108.0 . . ?
C8 C7 H7B 108.0 . . ?
H7A C7 H7B 107.3 . . ?
C30 C31 H31 119.3 . . ?
C32 C31 C30 121.5(4) . . ?
C32 C31 H31 119.3 . . ?
C34 C33 H33 119.2 . . ?
C32 C33 C34 121.7(4) . . ?
C32 C33 H33 119.2 . . ?
N6 C28 H28A 109.5 . . ?
N6 C28 H28B 109.5 . . ?
N6 C28 H28C 109.5 . . ?
H28A C28 H28B 109.5 . . ?
H28A C28 H28C 109.5 . . ?
H28B C28 H28C 109.5 . . ?
O1 C1 H1 121.0 . . ?
C2 C1 O1 117.9(7) . . ?
C2 C1 H1 121.0 . . ?
H4A C4 H4B 109.5 . . ?
H4A C4 H4C 109.5 . . ?
H4B C4 H4C 109.5 . . ?
C3 C4 H4A 109.5 . . ?
C3 C4 H4B 109.5 . . ?
C3 C4 H4C 109.5 . . ?
O2 C3 C4 117.6(6) . . ?
O2 C3 H3 121.2 . . ?
C4 C3 H3 121.2 . . ?
C1 C2 H2A 109.5 . . ?
C1 C2 H2B 109.5 . . ?
C1 C2 H2C 109.5 . . ?
H2A C2 H2B 109.5 . . ?
H2A C2 H2C 109.5 . . ?
H2B C2 H2C 109.5 . . ?
O3 C5 H5A 110.4 . . ?
O3 C5 H5B 110.4 . . ?
H5A C5 H5B 108.6 . . ?
C6B C5 O3 106.6(11) . . ?
C6B C5 H5A 110.4 . . ?
C6B C5 H5B 110.4 . . ?
C6A C5 O3 131.9(17) . . ?
C5 C6B H6BA 109.5 . . ?
C5 C6B H6BB 109.5 . . ?
C5 C6B H6BC 109.5 . . ?
H6BA C6B H6BB 109.5 . . ?
H6BA C6B H6BC 109.5 . . ?
H6BB C6B H6BC 109.5 . . ?
C5 C6A H6AA 109.5 . . ?
C5 C6A H6AB 109.5 . . ?
C5 C6A H6AC 109.5 . . ?
H6AA C6A H6AB 109.5 . . ?
H6AA C6A H6AC 109.5 . . ?
H6AB C6A H6AC 109.5 . . ?

loop_
_geom_bond_atom_site_label_1
_geom_bond_atom_site_label_2
_geom_bond_distance
_geom_bond_site_symmetry_2
_geom_bond_publ_flag
Si1 O2 1.600(4) . ?
Si1 O1 1.599(4) . ?
Si1 O3 1.600(4) . ?
Si1 C7 1.845(4) . ?
O5 C25 1.229(3) . ?
O4 C13 1.363(3) . ?
O4 C12 1.410(3) . ?
N4 C24 1.402(4) . ?
N4 C23 1.274(4) . ?
N1 N2 1.332(3) . ?
N1 C10 1.332(4) . ?
N1 C9 1.445(4) . ?
N5 N6 1.407(3) . ?
N5 C25 1.413(4) . ?
N5 C29 1.418(4) . ?
N6 C26 1.377(4) . ?
N6 C28 1.457(4) . ?
N2 N3 1.314(4) . ?
N3 C11 1.349(4) . ?
C13 C22 1.392(4) . ?
C13 C14 1.400(4) . ?
C22 C21 1.435(4) . ?
C22 C23 1.458(4) . ?
C21 C16 1.413(4) . ?
C21 C20 1.423(4) . ?
C10 H10 0.9300 . ?
C10 C11 1.356(4) . ?
C11 C12 1.481(4) . ?
C24 C25 1.431(5) . ?
C24 C26 1.364(4) . ?
C23 H23 0.9300 . ?
C14 H14 0.9300 . ?
C14 C15 1.352(4) . ?
C16 C15 1.405(5) . ?
C16 C17 1.417(5) . ?
C12 H12A 0.9700 . ?
C12 H12B 0.9700 . ?
C20 H20 0.9300 . ?
C20 C19 1.373(5) . ?
C26 C27 1.479(5) . ?
C29 C34 1.382(5) . ?
C29 C30 1.387(5) . ?
C15 H15 0.9300 . ?
C34 H34 0.9300 . ?
C34 C33 1.376(6) . ?
C27 H27A 0.9600 . ?
C27 H27B 0.9600 . ?
C27 H27C 0.9600 . ?
O2 C3 1.351(7) . ?
C9 H9A 0.9700 . ?
C9 H9B 0.9700 . ?
C9 C8 1.489(5) . ?
C19 H19 0.9300 . ?
C19 C18 1.393(6) . ?
C17 H17 0.9300 . ?
C17 C18 1.348(5) . ?
C8 H8A 0.9700 . ?
C8 H8B 0.9700 . ?
C8 C7 1.493(5) . ?
C30 H30 0.9300 . ?
C30 C31 1.385(6) . ?
O1 C1 1.370(7) . ?
C18 H18 0.9300 . ?
O3 C5 1.404(9) . ?
C32 H32 0.9300 . ?
C32 C31 1.360(6) . ?
C32 C33 1.353(6) . ?
C7 H7A 0.9700 . ?
C7 H7B 0.9700 . ?
C31 H31 0.9300 . ?
C33 H33 0.9300 . ?
C28 H28A 0.9600 . ?
C28 H28B 0.9600 . ?
C28 H28C 0.9600 . ?
C1 H1 0.9300 . ?
C1 C2 1.326(9) . ?
C4 H4A 0.9600 . ?
C4 H4B 0.9600 . ?
C4 H4C 0.9600 . ?
C4 C3 1.358(7) . ?
C3 H3 0.9300 . ?
C2 H2A 0.9600 . ?
C2 H2B 0.9600 . ?
C2 H2C 0.9600 . ?
C5 H5A 0.9700 . ?
C5 H5B 0.9700 . ?
C5 C6B 1.403(19) . ?
C5 C6A 1.02(2) . ?
C6B H6BA 0.9600 . ?
C6B H6BB 0.9600 . ?
C6B H6BC 0.9600 . ?
C6A H6AA 0.9600 . ?
C6A H6AB 0.9600 . ?
C6A H6AC 0.9600 . ?
